data_1556677
loop_
_publ_author_name
'Nicolay, Am\'elie'
'Ziegler, Micah S.'
'Small, David W.'
'Gr\"unbauer, Rebecca'
'Scheer, Manfred'
'Tilley, T. Don'

_publ_section_title
;
 Isomerism and dynamic behavior of bridging phosphaalkynes bound to a
 dicopper complex.
;
_journal_issue 6
_journal_name_full 'Chemical science'
_journal_page_first 1607
_journal_page_last 1616
_journal_paper_doi 10.1039/c9sc05835d
_journal_volume 11
_journal_year 2020
_chemical_formula_sum 'C45 H35 Cu2 F14 N8 O8 P S4'
_chemical_formula_weight 1368.10
_chemical_name_common '[(DPFN)Cu2PCAd](NTf2)2'
_space_group_crystal_system monoclinic
_space_group_IT_number 14
_space_group_name_Hall '-P 2yn'
_space_group_name_H-M_alt 'P 1 21/n 1'
_atom_sites_solution_hydrogens geom
_atom_sites_solution_primary 'intrinsic phasing'
_atom_sites_solution_secondary difmap
_audit_creation_method SHELXL-2018/3
_audit_update_record
;
2019-11-17 deposited with the CCDC.	2019-12-16 downloaded from the CCDC.
;
_cell_angle_alpha 90
_cell_angle_beta 96.346(2)
_cell_angle_gamma 90
_cell_formula_units_Z 4
_cell_length_a 18.6915(8)
_cell_length_b 16.5896(7)
_cell_length_c 18.8035(9)
_cell_measurement_reflns_used 9289
_cell_measurement_temperature 100(2)
_cell_measurement_theta_max 26.98
_cell_measurement_theta_min 2.70
_cell_volume 5794.9(4)
_computing_cell_refinement 'SAINT V8.36A Bruker-AXS, Madison WI'
_computing_data_collection 'Bruker APEX3 Bruker-AXS, Madison WI'
_computing_data_reduction 'SAINT V8.36A Bruker-AXS, Madison WI'
_computing_molecular_graphics ORTEP-32
_computing_publication_material WinGX
_computing_structure_refinement 'SHELXL-2014/7 (Sheldrick, 2014)'
_computing_structure_solution 'SHELXT 2014/4 Bruker-AXS, Madison WI'
_diffrn_ambient_temperature 100(2)
_diffrn_detector_area_resol_mean 10.42
_diffrn_measured_fraction_theta_full 0.995
_diffrn_measured_fraction_theta_max 0.995
_diffrn_measurement_device_type 'Bruker D8 with PHOTON 100 detector'
_diffrn_measurement_method '\f and \w shutterless scans'
_diffrn_radiation_type synchrotron
_diffrn_radiation_wavelength 0.7288
_diffrn_reflns_av_R_equivalents 0.0757
_diffrn_reflns_av_unetI/netI 0.0469
_diffrn_reflns_Laue_measured_fraction_full 0.995
_diffrn_reflns_Laue_measured_fraction_max 0.995
_diffrn_reflns_limit_h_max 23
_diffrn_reflns_limit_h_min -23
_diffrn_reflns_limit_k_max 20
_diffrn_reflns_limit_k_min -20
_diffrn_reflns_limit_l_max 23
_diffrn_reflns_limit_l_min -23
_diffrn_reflns_number 80765
_diffrn_reflns_point_group_measured_fraction_full 0.995
_diffrn_reflns_point_group_measured_fraction_max 0.995
_diffrn_reflns_theta_full 27.060
_diffrn_reflns_theta_max 27.060
_diffrn_reflns_theta_min 1.688
_diffrn_source
;
Advanced Light Source, station 12.2.1
;
_exptl_absorpt_coefficient_mu 1.074
_exptl_absorpt_correction_T_max 0.6746
_exptl_absorpt_correction_T_min 0.5687
_exptl_absorpt_correction_type multi-scan
_exptl_absorpt_process_details sadabs
_exptl_crystal_colour orange
_exptl_crystal_density_diffrn 1.568
_exptl_crystal_description block
_exptl_crystal_F_000 2752
_exptl_crystal_size_max 0.100
_exptl_crystal_size_mid 0.080
_exptl_crystal_size_min 0.040
_refine_diff_density_max 1.698
_refine_diff_density_min -2.184
_refine_diff_density_rms 0.132
_refine_ls_extinction_method none
_refine_ls_goodness_of_fit_ref 1.028
_refine_ls_hydrogen_treatment constr
_refine_ls_matrix_type full
_refine_ls_number_parameters 794
_refine_ls_number_reflns 11763
_refine_ls_number_restraints 91
_refine_ls_restrained_S_all 1.058
_refine_ls_R_factor_all 0.0853
_refine_ls_R_factor_gt 0.0748
_refine_ls_shift/su_max 0.001
_refine_ls_shift/su_mean 0.000
_refine_ls_structure_factor_coef Fsqd
_refine_ls_weighting_details 'w=1/[\s^2^(Fo^2^)+(0.1114P)^2^+25.4197P] where P=(Fo^2^+2Fc^2^)/3'
_refine_ls_weighting_scheme calc
_refine_ls_wR_factor_gt 0.2019
_refine_ls_wR_factor_ref 0.2109
_reflns_Friedel_coverage 0.000
_reflns_number_gt 9919
_reflns_number_total 11763
_reflns_threshold_expression 'I > 2\s(I)'
_cod_data_source_file c9sc05835d3.cif
_cod_data_source_block shelx_CCDC4
_cod_depositor_comments
;
The following automatic conversions were performed:

data name '__publ_section_acknowledgements' was replaced with
'_publ_section_acknowledgements'.

Automatic conversion script
Id: cif_correct_tags 7550 2019-12-06 10:49:48Z antanas 

 Adding full bibliography for 1556673--1556677.cif.

 Adding full bibliography for 1556673--1556677.cif.
;
_cod_original_sg_symbol_H-M 'P 21/n'
_cod_database_code 1556677
_shelx_shelxl_version_number 2018/3
_shelx_space_group_comment
;
The symmetry employed for this shelxl refinement is uniquely defined
by the following loop, which should always be used as a source of
symmetry information in preference to the above space-group names.
They are only intended as comments.
;
_shelx_estimated_absorpt_t_min 0.900
_shelx_estimated_absorpt_t_max 0.958

loop_
_space_group_symop_operation_xyz
'x, y, z'
'-x+1/2, y+1/2, -z+1/2'
'-x, -y, -z'
'x-1/2, -y-1/2, z-1/2'

loop_
_atom_site_label
_atom_site_type_symbol
_atom_site_fract_x
_atom_site_fract_y
_atom_site_fract_z
_atom_site_U_iso_or_equiv
_atom_site_adp_type
_atom_site_occupancy
_atom_site_site_symmetry_order
_atom_site_calc_flag
_atom_site_refinement_flags_posn
_atom_site_refinement_flags_adp
_atom_site_refinement_flags_occupancy
_atom_site_disorder_assembly
_atom_site_disorder_group
C1 C 0.5743(2) 0.8942(3) 0.6537(3) 0.0308(10) Uani 1 1 d . . . . .
C2 C 0.5628(3) 0.9583(3) 0.6034(3) 0.0392(12) Uani 1 1 d . . . . .
H2 H 0.537932 1.005765 0.614506 0.047 Uiso 1 1 calc R U . . .
C3 C 0.5884(3) 0.9496(3) 0.5393(3) 0.0415(14) Uani 1 1 d . . . . .
H3 H 0.579255 0.990248 0.503837 0.050 Uiso 1 1 calc R U . . .
C4 C 0.6287(3) 0.8808(3) 0.5244(3) 0.0351(12) Uani 1 1 d . . . . .
C5 C 0.6349(3) 0.8190(3) 0.5764(2) 0.0295(10) Uani 1 1 d . . . . .
C6 C 0.6664(3) 0.8709(4) 0.4637(3) 0.0433(14) Uani 1 1 d . . . . .
H6 H 0.661398 0.909722 0.426392 0.052 Uiso 1 1 calc R U . . .
C7 C 0.7094(3) 0.8066(3) 0.4589(3) 0.0417(13) Uani 1 1 d . . . . .
H7 H 0.736603 0.800730 0.419425 0.050 Uiso 1 1 calc R U . . .
C8 C 0.7132(3) 0.7482(3) 0.5132(2) 0.0348(11) Uani 1 1 d . . . . .
C9 C 0.7639(3) 0.6757(4) 0.5115(3) 0.0385(12) Uani 1 1 d . . . . .
C10 C 0.8146(3) 0.6701(3) 0.5815(3) 0.0350(11) Uani 1 1 d . . . . .
C11 C 0.8883(3) 0.6800(4) 0.5818(4) 0.0534(16) Uani 1 1 d . . . . .
H11 H 0.908434 0.688096 0.538161 0.064 Uiso 1 1 calc R U . . .
C12 C 0.9320(3) 0.6781(5) 0.6452(4) 0.0582(18) Uani 1 1 d . . . . .
H12 H 0.982701 0.683480 0.645772 0.070 Uiso 1 1 calc R U . . .
C13 C 0.9020(3) 0.6684(4) 0.7078(3) 0.0434(13) Uani 1 1 d . . . . .
H13 H 0.931329 0.668714 0.752393 0.052 Uiso 1 1 calc R U . . .
C14 C 0.8281(3) 0.6582(3) 0.7050(3) 0.0309(10) Uani 1 1 d . . . . .
H14 H 0.807416 0.651116 0.748531 0.037 Uiso 1 1 calc R U . . .
C15 C 0.7241(3) 0.5970(3) 0.4929(3) 0.0346(11) Uani 1 1 d . . . . .
C16 C 0.7351(4) 0.5513(4) 0.4341(3) 0.0490(15) Uani 1 1 d . . . . .
H16 H 0.769919 0.566586 0.403472 0.059 Uiso 1 1 calc R U . . .
C17 C 0.6938(4) 0.4820(4) 0.4205(3) 0.0512(16) Uani 1 1 d . . . . .
H17 H 0.700463 0.448895 0.380550 0.061 Uiso 1 1 calc R U . . .
C18 C 0.6430(3) 0.4617(3) 0.4657(3) 0.0399(12) Uani 1 1 d . . . . .
H18 H 0.613628 0.415277 0.456640 0.048 Uiso 1 1 calc R U . . .
C19 C 0.6359(3) 0.5108(3) 0.5248(3) 0.0302(10) Uani 1 1 d . . . . .
H19 H 0.601729 0.496570 0.556511 0.036 Uiso 1 1 calc R U . . .
C20 C 0.5533(2) 0.9034(3) 0.7294(3) 0.0312(10) Uani 1 1 d . . . . .
C21 C 0.6180(2) 0.8840(3) 0.7862(2) 0.0263(9) Uani 1 1 d . . . . .
C22 C 0.6466(3) 0.9437(3) 0.8318(3) 0.0361(11) Uani 1 1 d . . . . .
H22 H 0.625555 0.995919 0.830616 0.043 Uiso 1 1 calc R U . . .
C23 C 0.7065(3) 0.9262(3) 0.8793(3) 0.0449(14) Uani 1 1 d . . . . .
H23 H 0.727007 0.966474 0.911200 0.054 Uiso 1 1 calc R U . . .
C24 C 0.7361(3) 0.8504(3) 0.8802(3) 0.0409(13) Uani 1 1 d . . . . .
H24 H 0.777913 0.837646 0.911700 0.049 Uiso 1 1 calc R U . . .
C25 C 0.7033(3) 0.7931(3) 0.8338(2) 0.0281(9) Uani 1 1 d . . . . .
H25 H 0.722936 0.740192 0.834846 0.034 Uiso 1 1 calc R U . . .
C26 C 0.4873(3) 0.8537(3) 0.7409(3) 0.0383(12) Uani 1 1 d . . . . .
C27 C 0.4235(3) 0.8900(4) 0.7549(5) 0.065(2) Uani 1 1 d . . . . .
H27 H 0.419047 0.946945 0.757474 0.078 Uiso 1 1 calc R U . . .
C28 C 0.3667(4) 0.8396(5) 0.7649(6) 0.087(3) Uani 1 1 d . . . . .
H28 H 0.321440 0.861886 0.772831 0.104 Uiso 1 1 calc R U . . .
C29 C 0.3753(4) 0.7574(5) 0.7634(6) 0.075(3) Uani 1 1 d . . . . .
H29 H 0.337037 0.722552 0.772729 0.090 Uiso 1 1 calc R U . . .
C30 C 0.4398(3) 0.7263(4) 0.7481(4) 0.0483(15) Uani 1 1 d . . . . .
H30 H 0.445237 0.669518 0.745674 0.058 Uiso 1 1 calc R U . . .
C31 C 0.6162(2) 0.6074(3) 0.7143(2) 0.0248(9) Uani 1 1 d . . . . .
C32 C 0.6342(2) 0.5496(3) 0.7746(2) 0.0253(9) Uani 1 1 d . . . . .
C33 C 0.6146(4) 0.4643(4) 0.7452(4) 0.0559(17) Uani 1 1 d . . . . .
H33A H 0.562938 0.462478 0.726755 0.067 Uiso 1 1 calc R U . . .
H33B H 0.642959 0.451974 0.705014 0.067 Uiso 1 1 calc R U . . .
C34 C 0.7142(3) 0.5478(3) 0.8029(3) 0.0393(12) Uani 1 1 d . . . . .
H34A H 0.729380 0.601911 0.821033 0.047 Uiso 1 1 calc R U . . .
H34B H 0.742960 0.533832 0.763548 0.047 Uiso 1 1 calc R U . . .
C35 C 0.5897(4) 0.5690(5) 0.8352(3) 0.0572(18) Uani 1 1 d . . . . .
H35A H 0.537982 0.570568 0.816889 0.069 Uiso 1 1 calc R U . . .
H35B H 0.603485 0.622561 0.855554 0.069 Uiso 1 1 calc R U . . .
C36 C 0.6305(4) 0.4008(4) 0.8044(5) 0.068(2) Uani 1 1 d . . . . .
H36 H 0.617955 0.345944 0.784713 0.081 Uiso 1 1 calc R U . . .
C37 C 0.7085(4) 0.4031(4) 0.8335(4) 0.0624(19) Uani 1 1 d . . . . .
H37A H 0.738557 0.390401 0.794808 0.075 Uiso 1 1 calc R U . . .
H37B H 0.717979 0.361772 0.871385 0.075 Uiso 1 1 calc R U . . .
C38 C 0.7283(3) 0.4852(4) 0.8640(3) 0.0480(14) Uani 1 1 d . . . . .
H38 H 0.780629 0.485772 0.882356 0.058 Uiso 1 1 calc R U . . .
C39 C 0.6855(5) 0.5079(5) 0.9223(4) 0.068(2) Uani 1 1 d . . . . .
H39A H 0.697860 0.563403 0.938505 0.082 Uiso 1 1 calc R U . . .
H39B H 0.696630 0.470970 0.963419 0.082 Uiso 1 1 calc R U . . .
C40 C 0.6031(5) 0.5028(6) 0.8947(4) 0.083(3) Uani 1 1 d . . . . .
H40 H 0.573200 0.513531 0.934546 0.100 Uiso 1 1 calc R U . . .
C41 C 0.5850(4) 0.4200(5) 0.8613(5) 0.081(3) Uani 1 1 d . . . . .
H41A H 0.591741 0.378220 0.898993 0.097 Uiso 1 1 calc R U . . .
H41B H 0.533770 0.419278 0.841071 0.097 Uiso 1 1 calc R U . . .
C50 C 0.3757(4) 0.7964(4) 0.5260(4) 0.0564(18) Uani 1 1 d . . . . .
C51 C 0.5413(3) 0.7048(4) 0.3494(3) 0.0399(12) Uani 1 1 d . . . . .
N1 N 0.6053(2) 0.8255(2) 0.6393(2) 0.0273(8) Uani 1 1 d . . . . .
N2 N 0.6753(2) 0.7524(2) 0.5686(2) 0.0282(8) Uani 1 1 d . . . . .
N3 N 0.7841(2) 0.6580(2) 0.6425(2) 0.0288(8) Uani 1 1 d . . . . .
N4 N 0.6759(2) 0.5776(2) 0.53825(19) 0.0267(8) Uani 1 1 d . . . . .
N5 N 0.6451(2) 0.8089(2) 0.7876(2) 0.0244(8) Uani 1 1 d . . . . .
N6 N 0.4958(2) 0.7740(3) 0.7365(3) 0.0354(10) Uani 1 1 d . . . . .
N10 N 0.4192(2) 0.7199(3) 0.4110(2) 0.0423(11) Uani 1 1 d . . . . .
N11 N 0.7683(5) 0.9168(7) 0.2778(9) 0.170(6) Uani 1 1 d . . . . .
O1 O 0.4629(2) 0.8611(2) 0.4424(2) 0.0449(9) Uani 1 1 d . . . . .
O2 O 0.3399(2) 0.8333(3) 0.3895(2) 0.0529(11) Uani 1 1 d . . . . .
O3 O 0.5414(2) 0.7096(2) 0.4845(2) 0.0405(9) Uani 1 1 d . . . . .
O4 O 0.4871(2) 0.5930(2) 0.4217(2) 0.0494(10) Uani 1 1 d . . . . .
F1 F 0.80753(19) 0.6895(2) 0.45735(17) 0.0484(8) Uani 1 1 d . . . . .
F2 F 0.53673(16) 0.98360(17) 0.73859(18) 0.0395(7) Uani 1 1 d . . . . .
F10 F 0.4217(3) 0.7698(3) 0.5685(2) 0.0740(13) Uani 1 1 d . . . . .
F11 F 0.3554(3) 0.8716(3) 0.5452(2) 0.0700(11) Uani 1 1 d . . . . .
F12 F 0.3172(3) 0.7514(3) 0.5229(2) 0.0689(11) Uani 1 1 d . . . . .
F13 F 0.6081(2) 0.6701(2) 0.3573(2) 0.0580(9) Uani 1 1 d . . . . .
F14 F 0.5502(2) 0.7822(2) 0.34252(19) 0.0511(8) Uani 1 1 d . . . . .
F15 F 0.5072(2) 0.6761(3) 0.2892(2) 0.0592(10) Uani 1 1 d . . . . .
S1 S 0.40396(7) 0.80701(8) 0.43235(7) 0.0388(3) Uani 1 1 d . . . . .
S2 S 0.49656(7) 0.67772(8) 0.42737(7) 0.0365(3) Uani 1 1 d . . . . .
Cu1 Cu 0.67536(3) 0.64857(3) 0.63241(3) 0.02445(16) Uani 1 1 d . . . . .
Cu2 Cu 0.59808(3) 0.73242(3) 0.71380(3) 0.02435(16) Uani 1 1 d . . . . .
P1 P 0.55776(6) 0.62605(7) 0.64552(6) 0.0264(3) Uani 1 1 d . . . . .
S3 S 0.68947(9) 0.92052(11) 0.24731(9) 0.0559(4) Uani 1 1 d D . . . .
O5 O 0.6401(4) 0.9287(4) 0.2978(3) 0.100(3) Uani 1 1 d D . . . .
O6 O 0.6757(4) 0.9647(4) 0.1845(3) 0.109(3) Uani 1 1 d D . . . .
C60 C 0.6803(3) 0.8160(5) 0.2187(4) 0.069(2) Uani 1 1 d D . . . .
F20 F 0.6989(3) 0.7666(3) 0.2728(3) 0.0838(14) Uani 1 1 d D . . . .
F21 F 0.7214(3) 0.8000(4) 0.1685(2) 0.0854(15) Uani 1 1 d D . . . .
F22 F 0.6125(3) 0.7997(5) 0.1969(4) 0.124(2) Uani 1 1 d D . . . .
S4 S 0.82170(18) 0.95542(18) 0.32601(15) 0.1072(10) Uani 0.650(6) 1 d D . P A 1
O7 O 0.8705(7) 0.9151(8) 0.3759(7) 0.139(6) Uani 0.650(6) 1 d D . P A 1
O8 O 0.8492(10) 0.9708(11) 0.2628(6) 0.206(8) Uani 0.650(6) 1 d D U P A 1
C62 C 0.8210(8) 1.0605(9) 0.3475(9) 0.130(3) Uani 0.650(6) 1 d D U P A 1
F23 F 0.8794(7) 1.0767(7) 0.3864(9) 0.175(7) Uani 0.650(6) 1 d D . P A 1
F24 F 0.7597(8) 1.0634(12) 0.3730(9) 0.296(15) Uani 0.650(6) 1 d D . P A 1
F25 F 0.8131(12) 1.0990(7) 0.2871(8) 0.242(11) Uani 0.650(6) 1 d D . P A 1
O7A O 0.8040(9) 0.9197(15) 0.3872(10) 0.128(11) Uani 0.350(6) 1 d D . P A 2
O8A O 0.8967(9) 0.9452(16) 0.3072(15) 0.121(3) Uani 0.350(6) 1 d D U P A 2
S4A S 0.82170(18) 0.95542(18) 0.32601(15) 0.1072(10) Uani 0.350(6) 1 d D . P A 2
C62A C 0.8518(8) 1.0379(9) 0.2757(8) 0.054(2) Uani 0.350(6) 1 d D U P A 2
F23A F 0.8950(6) 0.9946(7) 0.2392(6) 0.060(2) Uani 0.350(6) 1 d D U P A 2
F24A F 0.8898(6) 1.0900(7) 0.3164(7) 0.060(3) Uani 0.350(6) 1 d D U P A 2
F25A F 0.8023(5) 1.0723(6) 0.2342(5) 0.046(2) Uani 0.350(6) 1 d D U P A 2

loop_
_atom_site_aniso_label
_atom_site_aniso_U_11
_atom_site_aniso_U_22
_atom_site_aniso_U_33
_atom_site_aniso_U_23
_atom_site_aniso_U_13
_atom_site_aniso_U_12
C1 0.024(2) 0.025(2) 0.040(3) 0.010(2) -0.0128(19) -0.0066(18)
C2 0.034(3) 0.027(2) 0.051(3) 0.011(2) -0.020(2) -0.005(2)
C3 0.045(3) 0.034(3) 0.039(3) 0.019(2) -0.024(2) -0.018(2)
C4 0.038(3) 0.031(3) 0.032(2) 0.011(2) -0.017(2) -0.016(2)
C5 0.031(2) 0.030(2) 0.024(2) 0.0076(18) -0.0120(18) -0.016(2)
C6 0.058(3) 0.045(3) 0.023(2) 0.011(2) -0.011(2) -0.031(3)
C7 0.057(3) 0.041(3) 0.026(2) 0.003(2) -0.001(2) -0.025(3)
C8 0.042(3) 0.039(3) 0.022(2) 0.0005(19) -0.0033(19) -0.024(2)
C9 0.042(3) 0.048(3) 0.027(2) -0.004(2) 0.010(2) -0.019(2)
C10 0.030(2) 0.037(3) 0.038(3) -0.010(2) 0.003(2) -0.011(2)
C11 0.037(3) 0.069(4) 0.056(4) -0.009(3) 0.014(3) -0.016(3)
C12 0.029(3) 0.075(5) 0.069(4) -0.021(4) -0.001(3) -0.016(3)
C13 0.029(3) 0.042(3) 0.055(3) -0.016(3) -0.011(2) -0.004(2)
C14 0.032(2) 0.026(2) 0.032(2) -0.0088(19) -0.0092(19) -0.0027(19)
C15 0.037(3) 0.038(3) 0.027(2) -0.003(2) 0.001(2) -0.013(2)
C16 0.061(4) 0.055(4) 0.033(3) -0.012(3) 0.014(3) -0.021(3)
C17 0.070(4) 0.052(4) 0.034(3) -0.015(3) 0.012(3) -0.020(3)
C18 0.048(3) 0.037(3) 0.033(3) -0.007(2) -0.003(2) -0.010(2)
C19 0.028(2) 0.032(2) 0.029(2) -0.0006(19) -0.0035(18) -0.0068(19)
C20 0.024(2) 0.018(2) 0.050(3) 0.005(2) -0.004(2) 0.0022(18)
C21 0.022(2) 0.026(2) 0.031(2) 0.0051(18) 0.0015(17) -0.0028(17)
C22 0.038(3) 0.023(2) 0.047(3) -0.001(2) 0.002(2) 0.001(2)
C23 0.053(3) 0.031(3) 0.046(3) -0.010(2) -0.016(3) -0.005(2)
C24 0.039(3) 0.038(3) 0.042(3) -0.003(2) -0.015(2) 0.004(2)
C25 0.030(2) 0.024(2) 0.028(2) 0.0005(18) -0.0054(18) 0.0027(18)
C26 0.023(2) 0.027(3) 0.064(4) 0.006(2) -0.002(2) 0.0020(19)
C27 0.028(3) 0.037(3) 0.132(7) 0.004(4) 0.011(3) 0.009(3)
C28 0.027(3) 0.051(4) 0.185(10) 0.000(5) 0.022(5) 0.004(3)
C29 0.030(3) 0.050(4) 0.148(8) 0.001(5) 0.022(4) -0.008(3)
C30 0.025(3) 0.034(3) 0.085(5) 0.004(3) 0.002(3) -0.004(2)
C31 0.026(2) 0.023(2) 0.025(2) -0.0006(17) 0.0003(17) -0.0024(17)
C32 0.025(2) 0.026(2) 0.024(2) 0.0055(17) -0.0018(17) 0.0027(18)
C33 0.062(4) 0.031(3) 0.067(4) 0.010(3) -0.026(3) -0.005(3)
C34 0.030(3) 0.043(3) 0.042(3) 0.009(2) -0.005(2) 0.005(2)
C35 0.056(4) 0.075(5) 0.044(3) 0.025(3) 0.021(3) 0.033(3)
C36 0.060(4) 0.040(4) 0.096(6) 0.026(4) -0.025(4) -0.008(3)
C37 0.056(4) 0.047(4) 0.080(5) 0.020(3) -0.012(3) 0.015(3)
C38 0.033(3) 0.056(4) 0.050(3) 0.014(3) -0.014(2) 0.007(3)
C39 0.092(6) 0.071(5) 0.039(3) 0.024(3) -0.003(3) 0.014(4)
C40 0.078(5) 0.123(8) 0.054(4) 0.048(5) 0.031(4) 0.055(5)
C41 0.046(4) 0.069(5) 0.124(7) 0.066(5) -0.008(4) -0.002(4)
C50 0.056(4) 0.045(4) 0.071(4) -0.027(3) 0.018(3) -0.023(3)
C51 0.039(3) 0.044(3) 0.035(3) 0.004(2) -0.003(2) -0.017(2)
N1 0.0249(19) 0.0212(19) 0.033(2) 0.0059(15) -0.0097(15) -0.0032(15)
N2 0.029(2) 0.030(2) 0.0231(18) 0.0031(15) -0.0084(15) -0.0142(16)
N3 0.0257(19) 0.030(2) 0.029(2) -0.0062(16) -0.0004(16) -0.0054(16)
N4 0.0280(19) 0.029(2) 0.0226(18) -0.0011(15) -0.0020(15) -0.0083(16)
N5 0.0224(18) 0.0227(18) 0.0277(19) 0.0026(15) 0.0010(14) 0.0012(15)
N6 0.0219(19) 0.032(2) 0.051(3) 0.0060(19) -0.0005(18) -0.0030(17)
N10 0.029(2) 0.057(3) 0.039(2) -0.008(2) -0.0083(18) -0.007(2)
N11 0.083(6) 0.120(9) 0.287(17) -0.070(10) -0.078(9) 0.025(6)
O1 0.043(2) 0.0287(19) 0.060(3) 0.0094(17) -0.0060(18) -0.0052(16)
O2 0.047(2) 0.057(3) 0.050(2) 0.007(2) -0.0140(19) 0.005(2)
O3 0.0327(19) 0.037(2) 0.049(2) 0.0084(17) -0.0062(16) -0.0044(16)
O4 0.046(2) 0.036(2) 0.066(3) 0.0011(19) 0.004(2) -0.0108(18)
F1 0.0530(19) 0.060(2) 0.0357(16) -0.0063(15) 0.0203(14) -0.0257(17)
F2 0.0343(15) 0.0225(14) 0.0600(19) 0.0038(13) -0.0028(14) 0.0059(12)
F10 0.127(4) 0.063(3) 0.0308(18) 0.0036(17) 0.004(2) 0.016(3)
F11 0.092(3) 0.052(2) 0.067(3) -0.015(2) 0.012(2) 0.001(2)
F12 0.079(3) 0.069(3) 0.061(2) -0.005(2) 0.018(2) -0.021(2)
F13 0.0435(19) 0.062(2) 0.069(2) 0.0057(19) 0.0097(17) 0.0030(17)
F14 0.054(2) 0.048(2) 0.0500(19) 0.0093(16) 0.0034(16) -0.0109(16)
F15 0.062(2) 0.067(2) 0.047(2) -0.0031(18) -0.0015(17) -0.0130(19)
S1 0.0376(7) 0.0366(7) 0.0382(7) 0.0103(5) -0.0137(5) -0.0055(5)
S2 0.0323(6) 0.0335(7) 0.0418(7) 0.0056(5) -0.0042(5) -0.0055(5)
Cu1 0.0235(3) 0.0288(3) 0.0197(3) 0.0017(2) -0.0034(2) -0.0068(2)
Cu2 0.0237(3) 0.0198(3) 0.0276(3) 0.0046(2) -0.0062(2) -0.0008(2)
P1 0.0253(6) 0.0277(6) 0.0244(5) 0.0054(4) -0.0060(4) -0.0063(5)
S3 0.0522(9) 0.0623(10) 0.0535(9) 0.0104(8) 0.0076(7) 0.0196(8)
O5 0.155(6) 0.089(4) 0.069(3) 0.036(3) 0.064(4) 0.069(4)
O6 0.153(6) 0.103(5) 0.084(4) 0.048(4) 0.077(4) 0.070(5)
C60 0.033(3) 0.103(6) 0.068(5) -0.006(4) -0.001(3) 0.012(4)
F20 0.080(3) 0.070(3) 0.106(4) 0.019(3) 0.031(3) 0.021(2)
F21 0.079(3) 0.117(4) 0.060(3) -0.011(3) 0.008(2) 0.038(3)
F22 0.047(3) 0.155(6) 0.164(6) -0.049(5) -0.022(3) 0.010(3)
S4 0.131(2) 0.0918(18) 0.0903(17) 0.0290(14) -0.0258(16) -0.0475(17)
O7 0.110(9) 0.174(13) 0.116(9) 0.061(9) -0.072(8) -0.050(9)
O8 0.254(15) 0.218(14) 0.125(10) 0.127(10) -0.072(10) -0.095(12)
C62 0.130(3) 0.130(3) 0.130(3) 0.00000(10) 0.0143(3) 0.00000(10)
F23 0.127(9) 0.110(9) 0.262(18) -0.022(10) -0.091(11) -0.018(7)
F24 0.162(13) 0.56(4) 0.194(16) -0.13(2) 0.133(13) -0.06(2)
F25 0.44(3) 0.076(8) 0.189(15) 0.027(9) -0.065(18) 0.077(12)
O7A 0.052(10) 0.16(2) 0.17(2) 0.128(18) -0.014(11) -0.029(11)
O8A 0.121(3) 0.121(3) 0.121(3) 0.00000(10) 0.0134(3) 0.00000(10)
S4A 0.131(2) 0.0918(18) 0.0903(17) 0.0290(14) -0.0258(16) -0.0475(17)
C62A 0.054(2) 0.054(2) 0.054(2) 0.00000(10) 0.0060(3) 0.00000(10)
F23A 0.060(2) 0.060(2) 0.060(2) -0.00001(10) 0.0066(2) 0.00000(10)
F24A 0.060(3) 0.060(3) 0.060(3) 0.0000(2) 0.0066(4) 0.0000(2)
F25A 0.046(2) 0.046(2) 0.046(2) 0.0000(2) 0.0051(3) 0.0000(2)

loop_
_atom_type_symbol
_atom_type_description
_atom_type_scat_dispersion_real
_atom_type_scat_dispersion_imag
_atom_type_scat_source
C C 0.0034 0.0017 'Calculated using XDISP in WinGX (Farrugia, 1999)'
H H 0.0000 0.0000 'Calculated using XDISP in WinGX (Farrugia, 1999)'
N N 0.0065 0.0035 'Calculated using XDISP in WinGX (Farrugia, 1999)'
O O 0.0115 0.0064 'Calculated using XDISP in WinGX (Farrugia, 1999)'
F F 0.0185 0.0109 'Calculated using XDISP in WinGX (Farrugia, 1999)'
S S 0.1300 0.1309 'Calculated using XDISP in WinGX (Farrugia, 1999)'
Cu Cu 0.3203 1.3289 'Calculated using XDISP in WinGX (Farrugia, 1999)'
P P 0.1071 0.1002 'Calculated using XDISP in WinGX (Farrugia, 1999)'

loop_
_geom_angle_atom_site_label_1
_geom_angle_atom_site_label_2
_geom_angle_atom_site_label_3
_geom_angle
N1 C1 C2 123.1(5)
N1 C1 C20 116.1(4)
C2 C1 C20 120.7(5)
C3 C2 C1 118.1(5)
C3 C2 H2 121.0
C1 C2 H2 121.0
C2 C3 C4 120.7(5)
C2 C3 H3 119.6
C4 C3 H3 119.6
C3 C4 C6 125.2(5)
C3 C4 C5 117.1(5)
C6 C4 C5 117.6(5)
N2 C5 N1 116.2(4)
N2 C5 C4 121.4(5)
N1 C5 C4 122.2(5)
C7 C6 C4 120.1(5)
C7 C6 H6 120.0
C4 C6 H6 120.0
C6 C7 C8 118.7(5)
C6 C7 H7 120.6
C8 C7 H7 120.6
N2 C8 C7 123.2(6)
N2 C8 C9 116.3(4)
C7 C8 C9 120.5(5)
F1 C9 C15 106.5(4)
F1 C9 C8 107.5(4)
C15 C9 C8 112.9(4)
F1 C9 C10 106.3(4)
C15 C9 C10 112.6(5)
C8 C9 C10 110.7(4)
N3 C10 C11 121.8(5)
N3 C10 C9 117.2(4)
C11 C10 C9 121.0(5)
C12 C11 C10 119.9(6)
C12 C11 H11 120.1
C10 C11 H11 120.1
C13 C12 C11 119.3(5)
C13 C12 H12 120.4
C11 C12 H12 120.4
C12 C13 C14 118.9(5)
C12 C13 H13 120.5
C14 C13 H13 120.5
N3 C14 C13 122.5(5)
N3 C14 H14 118.7
C13 C14 H14 118.7
N4 C15 C16 123.2(5)
N4 C15 C9 113.8(4)
C16 C15 C9 123.0(5)
C15 C16 C17 118.3(5)
C15 C16 H16 120.9
C17 C16 H16 120.9
C18 C17 C16 119.5(5)
C18 C17 H17 120.2
C16 C17 H17 120.2
C17 C18 C19 118.6(5)
C17 C18 H18 120.7
C19 C18 H18 120.7
N4 C19 C18 122.0(5)
N4 C19 H19 119.0
C18 C19 H19 119.0
F2 C20 C26 107.9(4)
F2 C20 C1 107.3(4)
C26 C20 C1 112.1(4)
F2 C20 C21 106.3(4)
C26 C20 C21 111.8(4)
C1 C20 C21 111.1(4)
N5 C21 C22 122.3(4)
N5 C21 C20 117.9(4)
C22 C21 C20 119.8(4)
C21 C22 C23 118.7(5)
C21 C22 H22 120.6
C23 C22 H22 120.6
C24 C23 C22 119.8(5)
C24 C23 H23 120.1
C22 C23 H23 120.1
C23 C24 C25 118.0(5)
C23 C24 H24 121.0
C25 C24 H24 121.0
N5 C25 C24 122.9(4)
N5 C25 H25 118.5
C24 C25 H25 118.5
N6 C26 C27 123.5(5)
N6 C26 C20 115.1(4)
C27 C26 C20 121.3(5)
C28 C27 C26 116.9(6)
C28 C27 H27 121.5
C26 C27 H27 121.5
C29 C28 C27 120.4(6)
C29 C28 H28 119.8
C27 C28 H28 119.8
C28 C29 C30 119.0(6)
C28 C29 H29 120.5
C30 C29 H29 120.5
N6 C30 C29 122.0(6)
N6 C30 H30 119.0
C29 C30 H30 119.0
C32 C31 P1 143.1(4)
C32 C31 Cu2 131.3(3)
P1 C31 Cu2 73.44(18)
C32 C31 Cu1 132.1(3)
P1 C31 Cu1 73.60(17)
Cu2 C31 Cu1 76.95(15)
C31 C32 C35 109.7(4)
C31 C32 C34 113.9(4)
C35 C32 C34 109.8(4)
C31 C32 C33 106.9(4)
C35 C32 C33 109.5(5)
C34 C32 C33 106.9(4)
C36 C33 C32 110.4(5)
C36 C33 H33A 109.6
C32 C33 H33A 109.6
C36 C33 H33B 109.6
C32 C33 H33B 109.6
H33A C33 H33B 108.1
C32 C34 C38 110.6(4)
C32 C34 H34A 109.5
C38 C34 H34A 109.5
C32 C34 H34B 109.5
C38 C34 H34B 109.5
H34A C34 H34B 108.1
C32 C35 C40 109.2(5)
C32 C35 H35A 109.8
C40 C35 H35A 109.8
C32 C35 H35B 109.8
C40 C35 H35B 109.8
H35A C35 H35B 108.3
C41 C36 C37 110.2(7)
C41 C36 C33 107.3(6)
C37 C36 C33 110.4(6)
C41 C36 H36 109.6
C37 C36 H36 109.6
C33 C36 H36 109.6
C36 C37 C38 110.5(6)
C36 C37 H37A 109.6
C38 C37 H37A 109.6
C36 C37 H37B 109.6
C38 C37 H37B 109.6
H37A C37 H37B 108.1
C39 C38 C37 112.4(6)
C39 C38 C34 108.5(5)
C37 C38 C34 108.1(5)
C39 C38 H38 109.3
C37 C38 H38 109.3
C34 C38 H38 109.3
C38 C39 C40 109.4(6)
C38 C39 H39A 109.8
C40 C39 H39A 109.8
C38 C39 H39B 109.8
C40 C39 H39B 109.8
H39A C39 H39B 108.2
C41 C40 C35 109.0(7)
C41 C40 C39 110.4(6)
C35 C40 C39 105.8(7)
C41 C40 H40 110.5
C35 C40 H40 110.5
C39 C40 H40 110.5
C36 C41 C40 111.9(6)
C36 C41 H41A 109.2
C40 C41 H41A 109.2
C36 C41 H41B 109.2
C40 C41 H41B 109.2
H41A C41 H41B 107.9
F10 C50 F12 110.7(7)
F10 C50 F11 111.2(6)
F12 C50 F11 106.0(6)
F10 C50 S1 113.7(5)
F12 C50 S1 108.9(5)
F11 C50 S1 105.9(5)
F14 C51 F15 108.9(5)
F14 C51 F13 107.4(4)
F15 C51 F13 106.7(5)
F14 C51 S2 113.4(4)
F15 C51 S2 112.3(4)
F13 C51 S2 107.7(4)
C1 N1 C5 118.3(4)
C1 N1 Cu2 115.9(3)
C5 N1 Cu2 125.6(3)
C8 N2 C5 118.7(4)
C8 N2 Cu1 116.1(4)
C5 N2 Cu1 124.9(3)
C10 N3 C14 117.5(4)
C10 N3 Cu1 116.5(3)
C14 N3 Cu1 125.8(3)
C19 N4 C15 118.4(4)
C19 N4 Cu1 124.0(3)
C15 N4 Cu1 117.4(3)
C25 N5 C21 118.2(4)
C25 N5 Cu2 125.8(3)
C21 N5 Cu2 115.9(3)
C26 N6 C30 118.1(5)
C26 N6 Cu2 116.8(3)
C30 N6 Cu2 125.1(4)
S1 N10 S2 123.3(3)
S4A N11 S3 143.4(9)
S4 N11 S3 143.4(9)
S4 N11 O8 48.4(5)
S3 N11 O8 135.5(11)
O1 S1 O2 118.0(3)
O1 S1 N10 117.8(3)
O2 S1 N10 107.9(3)
O1 S1 C50 103.1(3)
O2 S1 C50 104.4(3)
N10 S1 C50 103.5(3)
O3 S2 O4 119.6(3)
O3 S2 N10 115.8(2)
O4 S2 N10 108.4(3)
O3 S2 C51 103.7(2)
O4 S2 C51 104.3(3)
N10 S2 C51 102.8(3)
N3 Cu1 N2 85.81(16)
N3 Cu1 C31 123.97(17)
N2 Cu1 C31 135.80(17)
N3 Cu1 N4 91.34(15)
N2 Cu1 N4 88.77(15)
C31 Cu1 N4 118.70(16)
N3 Cu1 P1 167.41(12)
N2 Cu1 P1 104.96(12)
C31 Cu1 P1 43.49(12)
N4 Cu1 P1 95.33(11)
N3 Cu1 Cu2 121.14(11)
N2 Cu1 Cu2 86.15(12)
C31 Cu1 Cu2 51.44(12)
N4 Cu1 Cu2 146.55(11)
P1 Cu1 Cu2 54.57(4)
N5 Cu2 N1 86.58(15)
N5 Cu2 C31 124.20(16)
N1 Cu2 C31 135.00(17)
N5 Cu2 N6 89.47(16)
N1 Cu2 N6 91.19(16)
C31 Cu2 N6 117.97(17)
N5 Cu2 P1 167.81(11)
N1 Cu2 P1 103.72(11)
C31 Cu2 P1 43.64(12)
N6 Cu2 P1 96.71(13)
N5 Cu2 Cu1 120.78(11)
N1 Cu2 Cu1 85.45(12)
C31 Cu2 Cu1 51.62(12)
N6 Cu2 Cu1 149.19(13)
P1 Cu2 Cu1 54.85(4)
C31 P1 Cu2 62.92(16)
C31 P1 Cu1 62.91(16)
Cu2 P1 Cu1 70.57(4)
O6 S3 O5 116.7(4)
O6 S3 N11 115.0(8)
O5 S3 N11 115.5(7)
O6 S3 C60 104.4(4)
O5 S3 C60 104.3(4)
N11 S3 C60 97.4(5)
F22 C60 F21 110.9(7)
F22 C60 F20 105.9(7)
F21 C60 F20 107.7(6)
F22 C60 S3 110.1(6)
F21 C60 S3 111.3(6)
F20 C60 S3 110.7(5)
O7 S4 N11 124.7(8)
O7 S4 O8 113.0(10)
N11 S4 O8 80.5(10)
O7 S4 C62 109.5(8)
N11 S4 C62 124.0(7)
O8 S4 C62 91.6(9)
O7 S4 F24 114.9(8)
N11 S4 F24 103.9(7)
O8 S4 F24 115.6(9)
C62 S4 F24 32.8(6)
S4 O8 N11 51.0(7)
F23 C62 F25 114.0(16)
F23 C62 F24 121.2(17)
F25 C62 F24 106.7(17)
F23 C62 S4 107.9(11)
F25 C62 S4 106.6(11)
F24 C62 S4 98.5(12)
C62 F24 S4 48.7(8)
S4A O8A F23A 101.9(15)
S4A O8A C62A 64.5(9)
F23A O8A C62A 45.8(9)
O7A S4A N11 97.0(12)
O7A S4A O8A 118.1(14)
N11 S4A O8A 114.1(12)
O7A S4A C62A 153.7(13)
N11 S4A C62A 104.3(8)
O8A S4A C62A 66.6(12)
F25A C62A F24A 111.8(13)
F25A C62A F23A 111.4(13)
F24A C62A F23A 109.8(13)
F25A C62A S4A 114.6(10)
F24A C62A S4A 112.2(11)
F23A C62A S4A 96.0(9)
F25A C62A O8A 148.6(14)
F24A C62A O8A 99.6(13)
F23A C62A O8A 55.0(10)
S4A C62A O8A 48.9(7)
C62A F23A O8A 79.2(11)

loop_
_geom_bond_atom_site_label_1
_geom_bond_atom_site_label_2
_geom_bond_distance
C1 N1 1.320(7)
C1 C2 1.422(7)
C1 C20 1.525(8)
C2 C3 1.354(9)
C2 H2 0.9500
C3 C4 1.412(9)
C3 H3 0.9500
C4 C6 1.416(8)
C4 C5 1.412(6)
C5 N2 1.356(7)
C5 N1 1.365(7)
C6 C7 1.344(9)
C6 H6 0.9500
C7 C8 1.404(7)
C7 H7 0.9500
C8 N2 1.324(7)
C8 C9 1.534(9)
C9 F1 1.392(6)
C9 C15 1.524(7)
C9 C10 1.538(7)
C10 N3 1.351(7)
C10 C11 1.386(8)
C11 C12 1.369(10)
C11 H11 0.9500
C12 C13 1.367(10)
C12 H12 0.9500
C13 C14 1.388(7)
C13 H13 0.9500
C14 N3 1.358(6)
C14 H14 0.9500
C15 N4 1.347(6)
C15 C16 1.374(8)
C16 C17 1.392(8)
C16 H16 0.9500
C17 C18 1.383(8)
C17 H17 0.9500
C18 C19 1.397(7)
C18 H18 0.9500
C19 N4 1.345(6)
C19 H19 0.9500
C20 F2 1.382(5)
C20 C26 1.520(7)
C20 C21 1.556(6)
C21 N5 1.343(6)
C21 C22 1.380(7)
C22 C23 1.384(8)
C22 H22 0.9500
C23 C24 1.374(8)
C23 H23 0.9500
C24 C25 1.387(7)
C24 H24 0.9500
C25 N5 1.342(6)
C25 H25 0.9500
C26 N6 1.335(7)
C26 C27 1.388(8)
C27 C28 1.380(10)
C27 H27 0.9500
C28 C29 1.375(10)
C28 H28 0.9500
C29 C30 1.370(9)
C29 H29 0.9500
C30 N6 1.348(7)
C30 H30 0.9500
C31 C32 1.494(6)
C31 P1 1.628(4)
C31 Cu2 2.101(5)
C31 Cu1 2.106(4)
C32 C35 1.518(7)
C32 C34 1.530(6)
C32 C33 1.549(8)
C33 C36 1.538(9)
C33 H33A 0.9900
C33 H33B 0.9900
C34 C38 1.549(8)
C34 H34A 0.9900
C34 H34B 0.9900
C35 C40 1.568(9)
C35 H35A 0.9900
C35 H35B 0.9900
C36 C41 1.473(13)
C36 C37 1.500(10)
C36 H36 1.0000
C37 C38 1.508(10)
C37 H37A 0.9900
C37 H37B 0.9900
C38 C39 1.476(10)
C38 H38 1.0000
C39 C40 1.572(12)
C39 H39A 0.9900
C39 H39B 0.9900
C40 C41 1.531(14)
C40 H40 1.0000
C41 H41A 0.9900
C41 H41B 0.9900
C50 F10 1.193(9)
C50 F12 1.320(7)
C50 F11 1.364(8)
C50 S1 1.902(8)
C51 F14 1.304(7)
C51 F15 1.324(6)
C51 F13 1.369(7)
C51 S2 1.822(6)
N1 Cu2 2.099(4)
N2 Cu1 2.099(4)
N3 Cu1 2.026(4)
N4 Cu1 2.128(4)
N5 Cu2 2.010(4)
N6 Cu2 2.120(4)
N10 S1 1.536(5)
N10 S2 1.604(5)
N11 S4A 1.424(10)
N11 S4 1.424(10)
N11 S3 1.522(9)
N11 O8 1.81(2)
O1 S1 1.418(4)
O2 S1 1.435(4)
O3 S2 1.393(4)
O4 S2 1.420(4)
Cu1 P1 2.2697(13)
Cu1 Cu2 2.6176(8)
Cu2 P1 2.2618(13)
S3 O6 1.389(6)
S3 O5 1.401(5)
S3 C60 1.819(9)
C60 F22 1.316(8)
C60 F21 1.307(8)
C60 F20 1.322(9)
S4 O7 1.405(9)
S4 O8 1.371(11)
S4 C62 1.790(15)
S4 F24 2.358(15)
C62 F23 1.273(15)
C62 F25 1.297(15)
C62 F24 1.292(15)
O7A S4A 1.366(12)
O8A S4A 1.493(14)
O8A F23A 1.52(3)
O8A C62A 1.82(3)
S4A C62A 1.789(14)
C62A F25A 1.278(14)
C62A F24A 1.310(15)
C62A F23A 1.328(15)
